data_4316702
loop_
_publ_author_name
' Tomoka Yamaguchi '
'Jean-Pierre Costes'
'Yukana Kishima'
'Masaaki Kojima'
'Yukinari Sunatsuki'
'Nicolas Br\'efuel'
'Jean-Pierre Tuchagues'
'Laure Vendier'
'Wolfgang Wernsdorfer'

_publ_contact_author 'Costes jean-Pierre'
_publ_contact_author_address
;
Laboratoire de Chimie de Coordination
205 Route de Narbonne
31077 Toulouse Cedex 04
;
_publ_contact_author_email jean-pierre.costes@lcc-toulouse.fr
_publ_section_title
;
 Face-Sharing Heterotrinuclear MII-LnIII-MII (M = Mn, Fe, Co, Zn; Ln = La,
 Gd, Tb, Dy) Complexes: Synthesis, Structures, and Magnetic Properties
;
_journal_name_full 'Inorganic Chemistry'
_journal_page_first 9125
_journal_page_last 9135
_journal_paper_doi 10.1021/ic100460w
_journal_volume 49
_journal_year 2010
_chemical_absolute_configuration ad
_chemical_compound_source 'synthesis as described'
_chemical_formula_moiety 'C58 H60 Mn2 N6 O12 Tb, N O3'
_chemical_formula_sum 'C58 H60 Mn2 N7 O15 Tb'
_chemical_formula_weight 1363.93
_chemical_name_systematic
;
 ?
;
_space_group_IT_number 19
_symmetry_cell_setting orthorhombic
_symmetry_Int_Tables_number 19
_symmetry_space_group_name_Hall 'P 2ac 2ab'
_symmetry_space_group_name_H-M 'P 21 21 21'
_atom_sites_solution_hydrogens geom
_atom_sites_solution_primary direct
_atom_sites_solution_secondary difmap
_cell_angle_alpha 90
_cell_angle_beta 90
_cell_angle_gamma 90
_cell_formula_units_Z 4
_cell_length_a 15.6736(10)
_cell_length_b 24.5055(19)
_cell_length_c 15.9210(11)
_cell_measurement_reflns_used 8000
_cell_measurement_temperature 150
_cell_measurement_theta_max 26.05
_cell_measurement_theta_min 1.65
_cell_measurement_wavelength 0.71073
_cell_volume 6115.1(7)
_computing_cell_refinement 'Stoe IPDS software (Stoe, 1996)'
_computing_data_collection 'Stoe IPDS software (Stoe, 1996)'
_computing_data_reduction 'XRED (Stoe, 1.08, 1996)'
_computing_molecular_graphics 'Ortep-3 for Windows (Farrugia, 1997)'
_computing_publication_material 'WinGX publication routines (Farrugia, 1999)'
_computing_structure_refinement 'SHELXL-97 (Sheldrick, 1997)'
_computing_structure_solution 'SIR92 (Giacovazzo et al, 1993)'
_diffrn_ambient_temperature 150
_diffrn_measured_fraction_theta_full 0.994
_diffrn_measured_fraction_theta_max 0.994
_diffrn_measurement_device 'Stoe IPDS'
_diffrn_measurement_method \f
_diffrn_radiation_monochromator graphite
_diffrn_radiation_source 'fine-focus sealed tube'
_diffrn_radiation_type MoK\a
_diffrn_radiation_wavelength 0.71073
_diffrn_reflns_av_R_equivalents 0.0609
_diffrn_reflns_av_unetI/netI 0.0402
_diffrn_reflns_limit_h_max 19
_diffrn_reflns_limit_h_min -19
_diffrn_reflns_limit_k_max 30
_diffrn_reflns_limit_k_min -30
_diffrn_reflns_limit_l_max 19
_diffrn_reflns_limit_l_min -19
_diffrn_reflns_number 48777
_diffrn_reflns_theta_full 26.02
_diffrn_reflns_theta_max 26.02
_diffrn_reflns_theta_min 2.47
_diffrn_standards_decay_% 0.1
_diffrn_standards_interval_time 4
_diffrn_standards_number 200
_exptl_absorpt_coefficient_mu 1.62
_exptl_absorpt_correction_T_max 0.815
_exptl_absorpt_correction_T_min 0.584
_exptl_absorpt_correction_type refdelf
_exptl_absorpt_process_details
;
        (See: Walker, N. & Stuart, D. (1983) Acta Cryst. A39, 158-166)
;
_exptl_crystal_colour yellow
_exptl_crystal_density_diffrn 1.481
_exptl_crystal_density_method 'not measured'
_exptl_crystal_description parallelepiped
_exptl_crystal_F_000 2768
_exptl_crystal_size_max 0.35
_exptl_crystal_size_mid 0.2
_exptl_crystal_size_min 0.12
_refine_diff_density_max 1.189
_refine_diff_density_min -0.805
_refine_diff_density_rms 0.109
_refine_ls_abs_structure_details 'Flack H D (1983), Acta Cryst. A39, 876-881'
_refine_ls_abs_structure_Flack 0.028(9)
_refine_ls_extinction_method none
_refine_ls_goodness_of_fit_ref 1.089
_refine_ls_hydrogen_treatment constr
_refine_ls_matrix_type full
_refine_ls_number_parameters 756
_refine_ls_number_reflns 11964
_refine_ls_number_restraints 0
_refine_ls_restrained_S_all 1.089
_refine_ls_R_factor_all 0.0509
_refine_ls_R_factor_gt 0.0444
_refine_ls_shift/su_max 0.001
_refine_ls_shift/su_mean 0
_refine_ls_structure_factor_coef Fsqd
_refine_ls_weighting_details 'calc w=1/[\s^2^(Fo^2^)+(0.0601P)^2^+11.5752P] where P=(Fo^2^+2Fc^2^)/3'
_refine_ls_weighting_scheme calc
_refine_ls_wR_factor_gt 0.1084
_refine_ls_wR_factor_ref 0.1142
_reflns_number_gt 10610
_reflns_number_total 11964
_reflns_threshold_expression >2\s(I)
_cod_data_source_file ic100460w_si_002_6.cif
_cod_data_source_block 6
_cod_database_code 4316702

loop_
_symmetry_equiv_pos_as_xyz
'x, y, z'
'-x+1/2, -y, z+1/2'
'x+1/2, -y+1/2, -z'
'-x, y+1/2, -z+1/2'

loop_
_atom_site_label
_atom_site_type_symbol
_atom_site_fract_x
_atom_site_fract_y
_atom_site_fract_z
_atom_site_U_iso_or_equiv
_atom_site_adp_type
_atom_site_occupancy
_atom_site_symmetry_multiplicity
_atom_site_calc_flag
_atom_site_refinement_flags
_atom_site_disorder_assembly
_atom_site_disorder_group
C1 C -0.0119(4) 0.7415(3) 0.7515(4) 0.0358(14) Uani 1 1 d . . .
H1A H -0.0685 0.726 0.7462 0.043 Uiso 1 1 calc R . .
H1B H -0.0113 0.7758 0.7209 0.043 Uiso 1 1 calc R . .
C2 C 0.0279(4) 0.7000(3) 0.8929(4) 0.0397(15) Uani 1 1 d . . .
H2A H 0.0147 0.7053 0.9519 0.048 Uiso 1 1 calc R . .
H2B H -0.0083 0.6709 0.8722 0.048 Uiso 1 1 calc R . .
C3 C 0.0736(4) 0.7972(3) 0.8570(4) 0.0413(15) Uani 1 1 d . . .
H3A H 0.0481 0.8324 0.8449 0.05 Uiso 1 1 calc R . .
H3B H 0.0916 0.7974 0.9152 0.05 Uiso 1 1 calc R . .
C4 C 0.0066(4) 0.7529(3) 0.8448(4) 0.0347(14) Uani 1 1 d . . .
C5 C -0.0761(4) 0.7756(3) 0.8833(5) 0.0424(15) Uani 1 1 d . . .
H5A H -0.0643 0.79 0.9382 0.064 Uiso 1 1 calc R . .
H5B H -0.1175 0.7469 0.8877 0.064 Uiso 1 1 calc R . .
H5C H -0.098 0.8042 0.8481 0.064 Uiso 1 1 calc R . .
C6 C 0.6459(5) 0.5436(3) 0.4675(4) 0.0393(14) Uani 1 1 d . . .
H6A H 0.6726 0.5532 0.4145 0.047 Uiso 1 1 calc R . .
H6B H 0.6287 0.5056 0.464 0.047 Uiso 1 1 calc R . .
C7 C 0.6857(4) 0.5161(2) 0.6168(4) 0.0330(13) Uani 1 1 d . . .
H7A H 0.697 0.4778 0.6064 0.04 Uiso 1 1 calc R . .
H7B H 0.7212 0.5275 0.6636 0.04 Uiso 1 1 calc R . .
C8 C 0.7307(4) 0.6088(3) 0.5570(4) 0.0372(14) Uani 1 1 d . . .
H8A H 0.7869 0.611 0.5821 0.045 Uiso 1 1 calc R . .
H8B H 0.732 0.6293 0.5049 0.045 Uiso 1 1 calc R . .
C9 C 0.7111(4) 0.5497(3) 0.5373(4) 0.0309(13) Uani 1 1 d . . .
C10 C 0.7948(4) 0.5235(3) 0.5045(5) 0.0434(16) Uani 1 1 d . . .
H10A H 0.8202 0.547 0.4633 0.065 Uiso 1 1 calc R . .
H10B H 0.7823 0.4887 0.4796 0.065 Uiso 1 1 calc R . .
H10C H 0.8337 0.5186 0.5505 0.065 Uiso 1 1 calc R . .
C11 C 0.0200(4) 0.6694(2) 0.6600(4) 0.0305(13) Uani 1 1 d . . .
H11 H -0.0388 0.6696 0.6526 0.037 Uiso 1 1 calc R . .
C12 C 0.0687(4) 0.6299(2) 0.6104(4) 0.0261(11) Uani 1 1 d . . .
C13 C 0.0201(4) 0.5998(2) 0.5526(4) 0.0305(12) Uani 1 1 d . . .
H13 H -0.0389 0.604 0.5517 0.037 Uiso 1 1 calc R . .
C14 C 0.0582(4) 0.5640(2) 0.4971(4) 0.0327(13) Uani 1 1 d . . .
H14 H 0.0259 0.5456 0.4572 0.039 Uiso 1 1 calc R . .
C15 C 0.1461(4) 0.5562(2) 0.5021(3) 0.0298(12) Uani 1 1 d . . .
H15 H 0.1723 0.5318 0.4655 0.036 Uiso 1 1 calc R . .
C16 C 0.1944(4) 0.5834(2) 0.5591(4) 0.0290(12) Uani 1 1 d . . .
C17 C 0.3193(4) 0.5362(2) 0.5171(4) 0.0324(13) Uani 1 1 d . . .
H17A H 0.2941 0.5014 0.5292 0.049 Uiso 1 1 calc R . .
H17B H 0.3793 0.535 0.5291 0.049 Uiso 1 1 calc R . .
H17C H 0.3109 0.5448 0.4588 0.049 Uiso 1 1 calc R . .
C18 C 0.1517(4) 0.6610(2) 0.9499(3) 0.0302(12) Uani 1 1 d . . .
H18 H 0.1178 0.659 0.9978 0.036 Uiso 1 1 calc R . .
C19 C 0.2376(4) 0.6385(2) 0.9574(4) 0.0309(13) Uani 1 1 d . . .
C20 C 0.2560(4) 0.6134(2) 1.0354(4) 0.0318(13) Uani 1 1 d . . .
H20 H 0.2149 0.6137 1.0774 0.038 Uiso 1 1 calc R . .
C21 C 0.3311(4) 0.5891(3) 1.0503(4) 0.0383(14) Uani 1 1 d . . .
H21 H 0.3414 0.5727 1.102 0.046 Uiso 1 1 calc R . .
C22 C 0.3939(4) 0.5885(2) 0.9877(4) 0.0310(12) Uani 1 1 d . . .
H22 H 0.4466 0.5724 0.998 0.037 Uiso 1 1 calc R . .
C23 C 0.3771(3) 0.6120(2) 0.9109(4) 0.0276(12) Uani 1 1 d . . .
C24 C 0.2990(3) 0.6381(2) 0.8931(3) 0.0232(11) Uani 1 1 d . . .
C25 C 0.5125(4) 0.5853(3) 0.8560(4) 0.0383(15) Uani 1 1 d . . .
H25A H 0.5437 0.6025 0.9007 0.057 Uiso 1 1 calc R . .
H25B H 0.5449 0.5877 0.8049 0.057 Uiso 1 1 calc R . .
H25C H 0.5028 0.5477 0.8696 0.057 Uiso 1 1 calc R . .
C26 C 0.1852(4) 0.8333(2) 0.7739(4) 0.0333(13) Uani 1 1 d . . .
H26 H 0.1581 0.8661 0.7861 0.04 Uiso 1 1 calc R . .
C27 C 0.2630(4) 0.8366(2) 0.7249(4) 0.0320(13) Uani 1 1 d . . .
C028 C 0.1589(4) 0.6210(2) 0.6148(3) 0.0265(12) Uani 1 1 d . . .
C28 C 0.2964(4) 0.8906(2) 0.7122(4) 0.0357(14) Uani 1 1 d . . .
H28 H 0.2658 0.9206 0.7318 0.043 Uiso 1 1 calc R . .
C29 C 0.3710(4) 0.8985(3) 0.6725(4) 0.0389(14) Uani 1 1 d . . .
H29 H 0.3916 0.9338 0.6655 0.047 Uiso 1 1 calc R . .
C30 C 0.4181(4) 0.8545(2) 0.6413(4) 0.0345(13) Uani 1 1 d . . .
H30 H 0.47 0.8604 0.6147 0.041 Uiso 1 1 calc R . .
C31 C 0.3871(4) 0.8023(3) 0.6503(4) 0.0321(13) Uani 1 1 d . . .
C32 C 0.3099(3) 0.7911(2) 0.6934(4) 0.0277(11) Uani 1 1 d . . .
C33 C 0.5020(4) 0.7641(3) 0.5758(4) 0.0367(14) Uani 1 1 d . . .
H33A H 0.4898 0.7856 0.5268 0.055 Uiso 1 1 calc R . .
H33B H 0.524 0.7292 0.559 0.055 Uiso 1 1 calc R . .
H33C H 0.5435 0.7826 0.6098 0.055 Uiso 1 1 calc R . .
C34 C 0.5283(4) 0.5921(2) 0.4111(4) 0.0313(13) Uani 1 1 d . . .
H34 H 0.5526 0.5815 0.3603 0.038 Uiso 1 1 calc R . .
C35 C 0.4489(4) 0.6232(2) 0.4066(4) 0.0291(12) Uani 1 1 d . . .
C36 C 0.4130(4) 0.6274(2) 0.3250(4) 0.0346(13) Uani 1 1 d . . .
H36 H 0.4415 0.612 0.2796 0.042 Uiso 1 1 calc R . .
C37 C 0.3378(4) 0.6535(3) 0.3122(4) 0.0380(13) Uani 1 1 d . . .
H37 H 0.3148 0.6547 0.2584 0.046 Uiso 1 1 calc R . .
C38 C 0.2942(4) 0.6787(2) 0.3788(4) 0.0306(12) Uani 1 1 d . . .
H38 H 0.2432 0.6971 0.3695 0.037 Uiso 1 1 calc R . .
C39 C 0.3290(4) 0.6754(2) 0.4587(4) 0.0285(12) Uani 1 1 d . . .
C40 C 0.4065(4) 0.6473(2) 0.4760(3) 0.0267(11) Uani 1 1 d . . .
C41 C 0.2176(4) 0.7305(3) 0.5162(4) 0.0360(14) Uani 1 1 d . . .
H41A H 0.2308 0.7606 0.48 0.054 Uiso 1 1 calc R . .
H41B H 0.198 0.744 0.5694 0.054 Uiso 1 1 calc R . .
H41C H 0.1737 0.7086 0.4909 0.054 Uiso 1 1 calc R . .
C42 C 0.5559(4) 0.4787(3) 0.6603(4) 0.0354(14) Uani 1 1 d . . .
H42 H 0.5856 0.446 0.6549 0.042 Uiso 1 1 calc R . .
C43 C 0.4691(4) 0.4750(2) 0.6904(4) 0.0319(12) Uani 1 1 d . . .
C44 C 0.4427(4) 0.4218(2) 0.7128(4) 0.0330(13) Uani 1 1 d . . .
H44 H 0.4796 0.3927 0.7035 0.04 Uiso 1 1 calc R . .
C45 C 0.3639(4) 0.4118(2) 0.7480(4) 0.0339(13) Uani 1 1 d . . .
H45 H 0.3479 0.3765 0.7622 0.041 Uiso 1 1 calc R . .
C46 C 0.3079(4) 0.4558(2) 0.7623(4) 0.0325(13) Uani 1 1 d . . .
H46 H 0.255 0.4499 0.7872 0.039 Uiso 1 1 calc R . .
C47 C 0.3322(4) 0.5074(2) 0.7389(4) 0.0299(12) Uani 1 1 d . . .
C48 C 0.4131(4) 0.5194(2) 0.7021(3) 0.0249(11) Uani 1 1 d . . .
C49 C 0.1984(4) 0.5448(3) 0.7848(4) 0.0341(14) Uani 1 1 d . . .
H49A H 0.1659 0.5211 0.7488 0.051 Uiso 1 1 calc R . .
H49B H 0.1702 0.5794 0.7891 0.051 Uiso 1 1 calc R . .
H49C H 0.203 0.5287 0.8396 0.051 Uiso 1 1 calc R . .
C50 C 0.6974(3) 0.6665(2) 0.6707(4) 0.0335(14) Uani 1 1 d . . .
H50 H 0.7565 0.6701 0.6724 0.04 Uiso 1 1 calc R . .
C51 C 0.6503(4) 0.6978(2) 0.7320(4) 0.0277(11) Uani 1 1 d . . .
C52 C 0.6992(4) 0.7319(3) 0.7839(4) 0.0361(14) Uani 1 1 d . . .
H52 H 0.7583 0.7315 0.7788 0.043 Uiso 1 1 calc R . .
C53 C 0.6618(4) 0.7659(3) 0.8420(4) 0.0418(16) Uani 1 1 d . . .
H53 H 0.6954 0.7881 0.8758 0.05 Uiso 1 1 calc R . .
C54 C 0.5735(4) 0.7666(3) 0.8498(4) 0.0366(14) Uani 1 1 d . . .
H54 H 0.5478 0.7902 0.8879 0.044 Uiso 1 1 calc R . .
C55 C 0.5238(4) 0.7324(2) 0.8011(4) 0.0297(12) Uani 1 1 d . . .
C56 C 0.5585(4) 0.6973(2) 0.7421(3) 0.0259(12) Uani 1 1 d . . .
C57 C 0.3963(4) 0.7630(3) 0.8676(4) 0.0333(13) Uani 1 1 d . . .
H57A H 0.418 0.7535 0.9221 0.05 Uiso 1 1 calc R . .
H57B H 0.3359 0.7566 0.8661 0.05 Uiso 1 1 calc R . .
H57C H 0.4074 0.8009 0.8568 0.05 Uiso 1 1 calc R . .
N1 N 0.0508(3) 0.7038(2) 0.7129(3) 0.0297(11) Uani 1 1 d . . .
N2 N 0.1173(3) 0.6832(2) 0.8852(3) 0.0318(11) Uani 1 1 d . . .
N3 N 0.1500(3) 0.78968(18) 0.8022(3) 0.0344(11) Uani 1 1 d . . .
N4 N 0.5682(3) 0.5780(2) 0.4790(3) 0.0301(11) Uani 1 1 d . . .
N5 N 0.5964(3) 0.5225(2) 0.6401(3) 0.0282(10) Uani 1 1 d . . .
N6 N 0.6681(3) 0.6344(2) 0.6144(3) 0.0314(11) Uani 1 1 d . . .
N7 N 0.8510(5) 0.5892(3) 0.7776(4) 0.0554(16) Uani 1 1 d . . .
O1 O 0.2086(2) 0.64756(15) 0.6689(2) 0.0247(8) Uani 1 1 d . . .
O2 O 0.2869(2) 0.65978(16) 0.8174(2) 0.0286(8) Uani 1 1 d . . .
O3 O 0.2863(2) 0.73983(14) 0.7035(2) 0.0251(8) Uani 1 1 d . . .
O4 O 0.4317(2) 0.64365(15) 0.5546(2) 0.0255(8) Uani 1 1 d . . .
O5 O 0.4296(2) 0.56973(14) 0.6791(3) 0.0264(8) Uani 1 1 d . . .
O6 O 0.5089(2) 0.66486(15) 0.6977(2) 0.0254(8) Uani 1 1 d . . .
O7 O 0.2799(3) 0.57722(16) 0.5679(3) 0.0295(9) Uani 1 1 d . . .
O8 O 0.4332(3) 0.61213(17) 0.8452(3) 0.0319(9) Uani 1 1 d . . .
O9 O 0.4272(3) 0.75665(17) 0.6221(3) 0.0336(9) Uani 1 1 d . . .
O10 O 0.2927(3) 0.69783(17) 0.5284(3) 0.0336(9) Uani 1 1 d . . .
O11 O 0.2819(3) 0.55237(16) 0.7502(3) 0.0332(9) Uani 1 1 d . . .
O12 O 0.4370(2) 0.73062(16) 0.8055(3) 0.0319(9) Uani 1 1 d . . .
O13 O 0.8508(4) 0.6360(2) 0.8054(4) 0.0633(14) Uani 1 1 d . . .
O14 O 0.8221(7) 0.5514(3) 0.8189(5) 0.116(3) Uani 1 1 d . . .
O15 O 0.8723(4) 0.5788(3) 0.7055(4) 0.0687(16) Uani 1 1 d . . .
Mn1 Mn 0.17961(5) 0.70476(3) 0.76654(5) 0.02501(18) Uani 1 1 d . . .
Mn2 Mn 0.53751(5) 0.60119(3) 0.60922(5) 0.02479(18) Uani 1 1 d . . .
Tb1 Tb 0.358856(17) 0.655129(11) 0.685430(17) 0.02704(8) Uani 1 1 d . . .

loop_
_atom_site_aniso_label
_atom_site_aniso_U_11
_atom_site_aniso_U_22
_atom_site_aniso_U_33
_atom_site_aniso_U_23
_atom_site_aniso_U_13
_atom_site_aniso_U_12
C1 0.028(3) 0.046(4) 0.033(3) -0.001(3) -0.006(3) 0.012(3)
C2 0.030(3) 0.056(4) 0.034(3) 0.011(3) 0.006(3) 0.008(3)
C3 0.037(3) 0.045(4) 0.042(3) -0.015(3) 0.011(3) 0.008(3)
C4 0.022(3) 0.043(3) 0.040(3) -0.009(3) 0.005(3) 0.007(2)
C5 0.029(3) 0.055(4) 0.044(4) -0.003(3) 0.001(3) 0.006(3)
C6 0.042(4) 0.039(3) 0.036(3) -0.006(3) 0.023(3) 0.011(3)
C7 0.028(3) 0.031(3) 0.041(3) 0.005(3) -0.002(3) 0.011(2)
C8 0.025(3) 0.048(4) 0.039(3) 0.000(3) 0.014(3) 0.000(3)
C9 0.020(3) 0.039(3) 0.034(3) 0.002(3) 0.012(2) 0.008(2)
C10 0.032(3) 0.045(4) 0.054(4) 0.002(3) 0.008(3) 0.004(3)
C11 0.025(3) 0.036(3) 0.030(3) 0.002(2) -0.007(2) 0.001(2)
C12 0.028(3) 0.023(3) 0.028(3) 0.001(2) 0.004(2) 0.003(2)
C13 0.026(3) 0.026(3) 0.039(3) 0.004(2) -0.001(3) -0.001(2)
C14 0.037(3) 0.030(3) 0.031(3) -0.009(2) -0.011(3) -0.001(2)
C15 0.033(3) 0.029(3) 0.028(3) -0.003(2) 0.003(3) 0.000(3)
C16 0.024(3) 0.028(3) 0.035(3) 0.004(2) 0.006(3) 0.000(2)
C17 0.037(3) 0.024(3) 0.036(3) -0.004(2) 0.003(3) -0.003(2)
C18 0.030(3) 0.037(3) 0.024(2) 0.003(2) 0.009(2) 0.002(3)
C19 0.031(3) 0.033(3) 0.029(3) -0.010(2) -0.001(3) 0.001(2)
C20 0.034(3) 0.030(3) 0.030(3) -0.004(2) 0.001(3) -0.002(2)
C21 0.050(4) 0.034(3) 0.031(3) -0.002(3) -0.003(3) 0.004(3)
C22 0.038(3) 0.028(3) 0.027(3) 0.002(2) -0.003(3) 0.008(2)
C23 0.024(3) 0.022(3) 0.036(3) -0.003(2) 0.004(2) -0.004(2)
C24 0.029(3) 0.020(2) 0.020(2) -0.003(2) -0.002(2) 0.006(2)
C25 0.032(3) 0.048(4) 0.034(3) 0.006(3) -0.004(3) 0.005(3)
C26 0.041(3) 0.022(3) 0.037(3) -0.003(2) -0.001(3) 0.007(2)
C27 0.042(3) 0.027(3) 0.028(3) -0.001(2) -0.006(3) 0.005(2)
C028 0.034(3) 0.027(3) 0.018(2) 0.004(2) -0.002(2) -0.012(2)
C28 0.054(4) 0.023(3) 0.030(3) -0.003(2) -0.010(3) 0.002(3)
C29 0.047(4) 0.034(3) 0.036(3) 0.004(3) -0.008(3) -0.006(3)
C30 0.040(3) 0.029(3) 0.035(3) 0.004(2) 0.002(3) -0.008(3)
C31 0.031(3) 0.039(3) 0.026(3) -0.004(2) -0.006(2) 0.004(2)
C32 0.030(3) 0.024(2) 0.029(3) 0.003(2) -0.004(3) 0.000(2)
C33 0.035(3) 0.036(3) 0.039(3) 0.002(3) 0.005(3) 0.002(3)
C34 0.033(3) 0.034(3) 0.026(3) -0.004(2) 0.008(3) 0.000(2)
C35 0.028(3) 0.024(3) 0.036(3) 0.000(2) 0.002(3) -0.003(2)
C36 0.036(3) 0.032(3) 0.036(3) -0.003(3) 0.003(3) -0.005(2)
C37 0.043(3) 0.046(3) 0.025(3) 0.001(3) -0.007(3) -0.010(3)
C38 0.030(3) 0.034(3) 0.027(3) 0.004(2) 0.004(2) -0.002(2)
C39 0.027(3) 0.021(2) 0.038(3) -0.001(2) -0.002(2) -0.003(2)
C40 0.029(3) 0.029(3) 0.022(2) 0.001(2) -0.004(2) 0.001(2)
C41 0.037(3) 0.033(3) 0.038(3) 0.004(3) -0.001(3) 0.009(3)
C42 0.035(3) 0.031(3) 0.040(3) 0.001(2) 0.001(3) 0.009(2)
C43 0.030(3) 0.038(3) 0.028(3) 0.006(3) 0.000(3) -0.002(2)
C44 0.032(3) 0.030(3) 0.037(3) 0.005(2) -0.002(3) 0.007(2)
C45 0.035(3) 0.029(3) 0.037(3) 0.005(2) 0.001(3) -0.001(3)
C46 0.033(3) 0.034(3) 0.030(3) 0.006(2) 0.003(3) -0.002(2)
C47 0.025(3) 0.037(3) 0.028(3) 0.002(2) 0.002(2) -0.002(2)
C48 0.028(3) 0.021(2) 0.025(3) 0.003(2) 0.001(2) 0.001(2)
C49 0.025(3) 0.037(3) 0.040(3) 0.008(3) 0.004(3) -0.006(2)
C50 0.013(2) 0.040(3) 0.047(4) 0.006(3) 0.000(3) -0.006(2)
C51 0.026(3) 0.023(2) 0.034(3) 0.001(2) 0.005(3) -0.002(2)
C52 0.023(3) 0.040(3) 0.046(4) 0.000(3) -0.004(3) -0.002(2)
C53 0.034(4) 0.045(4) 0.047(4) -0.014(3) -0.016(3) -0.003(3)
C54 0.034(3) 0.031(3) 0.044(3) -0.007(3) 0.001(3) -0.003(3)
C55 0.028(3) 0.033(3) 0.029(3) 0.006(2) -0.001(3) 0.004(2)
C56 0.032(3) 0.027(3) 0.019(2) 0.004(2) -0.005(2) -0.008(2)
C57 0.034(3) 0.037(3) 0.028(3) -0.006(2) -0.003(3) 0.005(3)
N1 0.027(2) 0.035(3) 0.027(2) -0.001(2) -0.004(2) 0.009(2)
N2 0.029(3) 0.037(3) 0.030(3) -0.002(2) 0.002(2) 0.001(2)
N3 0.038(3) 0.026(2) 0.040(3) -0.011(2) 0.003(3) 0.007(2)
N4 0.031(3) 0.036(3) 0.023(2) -0.002(2) 0.002(2) 0.006(2)
N5 0.022(2) 0.031(3) 0.031(3) 0.006(2) 0.003(2) 0.0047(19)
N6 0.024(2) 0.036(3) 0.034(3) 0.002(2) 0.005(2) -0.0044(19)
N7 0.061(4) 0.047(4) 0.058(4) 0.010(3) -0.009(4) 0.006(3)
O1 0.0211(17) 0.0279(19) 0.0250(19) -0.0036(15) -0.0033(15) -0.0023(15)
O2 0.0263(18) 0.0342(19) 0.0253(17) 0.003(2) 0.0024(17) 0.0064(16)
O3 0.0256(18) 0.0170(17) 0.033(2) -0.0034(15) 0.0034(16) 0.0041(14)
O4 0.0271(19) 0.028(2) 0.0213(17) -0.0001(15) 0.0018(16) 0.0071(15)
O5 0.0260(18) 0.0217(17) 0.032(2) 0.0036(17) 0.0078(19) 0.0035(14)
O6 0.0208(17) 0.0299(19) 0.0254(19) -0.0038(16) 0.0014(15) 0.0002(14)
O7 0.026(2) 0.031(2) 0.031(2) -0.0046(17) 0.0048(18) 0.0011(17)
O8 0.024(2) 0.038(2) 0.033(2) 0.0061(17) 0.0007(17) 0.0055(17)
O9 0.034(2) 0.036(2) 0.032(2) -0.0024(17) 0.0053(19) -0.0008(18)
O10 0.034(2) 0.034(2) 0.033(2) -0.0023(18) 0.0051(18) 0.0082(18)
O11 0.030(2) 0.026(2) 0.043(3) 0.0028(18) 0.0066(19) 0.0013(17)
O12 0.0257(19) 0.035(2) 0.035(2) -0.0034(19) -0.0003(19) 0.0024(16)
O13 0.070(4) 0.053(3) 0.067(3) -0.012(3) -0.008(4) 0.012(3)
O14 0.190(9) 0.076(5) 0.082(5) 0.037(4) -0.004(6) -0.027(5)
O15 0.067(4) 0.082(4) 0.057(4) -0.024(3) 0.006(3) 0.000(3)
Mn1 0.0227(4) 0.0286(4) 0.0237(4) -0.0027(3) 0.0018(3) 0.0039(3)
Mn2 0.0226(4) 0.0263(4) 0.0255(4) 0.0002(3) 0.0029(3) 0.0026(3)
Tb1 0.02358(12) 0.03009(13) 0.02744(12) -0.00163(11) 0.00249(11) 0.00270(11)

loop_
_atom_type_symbol
_atom_type_description
_atom_type_scat_dispersion_real
_atom_type_scat_dispersion_imag
_atom_type_scat_source
C C 0.0033 0.0016 'International Tables Vol C Tables 4.2.6.8 and 6.1.1.4'
H H 0 0 'International Tables Vol C Tables 4.2.6.8 and 6.1.1.4'
N N 0.0061 0.0033 'International Tables Vol C Tables 4.2.6.8 and 6.1.1.4'
O O 0.0106 0.006 'International Tables Vol C Tables 4.2.6.8 and 6.1.1.4'
Mn Mn 0.3368 0.7283 'International Tables Vol C Tables 4.2.6.8 and 6.1.1.4'
Tb Tb -0.1723 4.1537 'International Tables Vol C Tables 4.2.6.8 and 6.1.1.4'

loop_
_geom_angle_atom_site_label_1
_geom_angle_atom_site_label_2
_geom_angle_atom_site_label_3
_geom_angle
_geom_angle_site_symmetry_1
_geom_angle_site_symmetry_3
_geom_angle_publ_flag
N1 C1 C4 112.9(5) . . ?
N2 C2 C4 113.7(5) . . ?
N3 C3 C4 113.0(5) . . ?
C3 C4 C5 105.7(5) . . ?
C3 C4 C1 112.4(6) . . ?
C5 C4 C1 107.0(5) . . ?
C3 C4 C2 112.7(6) . . ?
C5 C4 C2 106.8(5) . . ?
C1 C4 C2 111.6(6) . . ?
N4 C6 C9 113.8(5) . . ?
N5 C7 C9 113.2(5) . . ?
N6 C8 C9 113.5(5) . . ?
C8 C9 C6 112.5(5) . . ?
C8 C9 C10 107.1(5) . . ?
C6 C9 C10 106.5(5) . . ?
C8 C9 C7 112.8(5) . . ?
C6 C9 C7 111.8(5) . . ?
C10 C9 C7 105.7(5) . . ?
N1 C11 C12 126.3(5) . . ?
C13 C12 C028 119.2(5) . . ?
C13 C12 C11 114.8(5) . . ?
C028 C12 C11 126.1(5) . . ?
C14 C13 C12 121.2(5) . . ?
C13 C14 C15 118.6(5) . . ?
C16 C15 C14 121.4(5) . . ?
O7 C16 C15 124.4(5) . . ?
O7 C16 C028 113.8(5) . . ?
C15 C16 C028 121.9(5) . . ?
N2 C18 C19 127.7(5) . . ?
C24 C19 C20 119.8(5) . . ?
C24 C19 C18 125.1(5) . . ?
C20 C19 C18 115.0(5) . . ?
C21 C20 C19 121.9(6) . . ?
C20 C21 C22 119.7(6) . . ?
C23 C22 C21 119.6(6) . . ?
O8 C23 C22 123.9(5) . . ?
O8 C23 C24 113.8(5) . . ?
C22 C23 C24 122.3(5) . . ?
O2 C24 C19 124.0(5) . . ?
O2 C24 C23 119.2(5) . . ?
C19 C24 C23 116.8(5) . . ?
N3 C26 C27 126.6(5) . . ?
C32 C27 C28 118.9(6) . . ?
C32 C27 C26 125.4(5) . . ?
C28 C27 C26 115.7(5) . . ?
O1 C028 C16 120.1(5) . . ?
O1 C028 C12 122.3(5) . . ?
C16 C028 C12 117.6(5) . . ?
C29 C28 C27 121.1(6) . . ?
C28 C29 C30 121.0(6) . . ?
C31 C30 C29 119.6(6) . . ?
O9 C31 C30 124.5(6) . . ?
O9 C31 C32 113.3(5) . . ?
C30 C31 C32 122.1(6) . . ?
O3 C32 C31 118.9(5) . . ?
O3 C32 C27 123.8(5) . . ?
C31 C32 C27 117.3(5) . . ?
N4 C34 C35 126.2(5) . . ?
C40 C35 C36 119.8(5) . . ?
C40 C35 C34 125.3(5) . . ?
C36 C35 C34 114.9(5) . . ?
C37 C36 C35 121.1(6) . . ?
C36 C37 C38 121.1(6) . . ?
C39 C38 C37 118.4(6) . . ?
O10 C39 C38 124.0(5) . . ?
O10 C39 C40 113.2(5) . . ?
C38 C39 C40 122.8(5) . . ?
O4 C40 C35 125.0(5) . . ?
O4 C40 C39 118.2(5) . . ?
C35 C40 C39 116.8(5) . . ?
N5 C42 C43 126.9(5) . . ?
C48 C43 C44 119.8(5) . . ?
C48 C43 C42 125.4(5) . . ?
C44 C43 C42 114.7(5) . . ?
C45 C44 C43 121.9(5) . . ?
C44 C45 C46 119.3(5) . . ?
C47 C46 C45 119.2(6) . . ?
O11 C47 C46 123.1(5) . . ?
O11 C47 C48 113.6(5) . . ?
C46 C47 C48 123.3(5) . . ?
O5 C48 C43 124.5(5) . . ?
O5 C48 C47 118.9(5) . . ?
C43 C48 C47 116.5(5) . . ?
N6 C50 C51 128.1(5) . . ?
C52 C51 C50 115.8(5) . . ?
C52 C51 C56 118.9(5) . . ?
C50 C51 C56 125.3(5) . . ?
C53 C52 C51 121.6(6) . . ?
C52 C53 C54 119.5(6) . . ?
C55 C54 C53 120.2(6) . . ?
O12 C55 C54 123.6(6) . . ?
O12 C55 C56 114.0(5) . . ?
C54 C55 C56 122.4(6) . . ?
O6 C56 C55 120.5(5) . . ?
O6 C56 C51 122.2(5) . . ?
C55 C56 C51 117.4(5) . . ?
C11 N1 C1 115.6(5) . . ?
C11 N1 Mn1 127.4(4) . . ?
C1 N1 Mn1 116.3(4) . . ?
C18 N2 C2 116.9(5) . . ?
C18 N2 Mn1 127.4(4) . . ?
C2 N2 Mn1 115.5(4) . . ?
C26 N3 C3 116.5(5) . . ?
C26 N3 Mn1 127.2(4) . . ?
C3 N3 Mn1 115.8(4) . . ?
C34 N4 C6 116.2(5) . . ?
C34 N4 Mn2 127.7(4) . . ?
C6 N4 Mn2 116.1(4) . . ?
C42 N5 C7 116.5(5) . . ?
C42 N5 Mn2 125.5(4) . . ?
C7 N5 Mn2 116.3(4) . . ?
C50 N6 C8 117.1(5) . . ?
C50 N6 Mn2 126.0(4) . . ?
C8 N6 Mn2 115.8(4) . . ?
O15 N7 O14 116.6(8) . . ?
O15 N7 O13 122.3(7) . . ?
O14 N7 O13 120.7(8) . . ?
C028 O1 Mn1 131.7(3) . . ?
C028 O1 Tb1 133.6(3) . . ?
Mn1 O1 Tb1 94.51(13) . . ?
C24 O2 Mn1 130.7(3) . . ?
C24 O2 Tb1 135.3(3) . . ?
Mn1 O2 Tb1 93.53(14) . . ?
C32 O3 Mn1 131.5(3) . . ?
C32 O3 Tb1 132.8(3) . . ?
Mn1 O3 Tb1 94.60(13) . . ?
C40 O4 Mn2 130.6(3) . . ?
C40 O4 Tb1 132.7(3) . . ?
Mn2 O4 Tb1 94.19(13) . . ?
C48 O5 Mn2 129.2(3) . . ?
C48 O5 Tb1 136.5(3) . . ?
Mn2 O5 Tb1 94.17(13) . . ?
C56 O6 Mn2 131.8(3) . . ?
C56 O6 Tb1 133.6(3) . . ?
Mn2 O6 Tb1 94.61(14) . . ?
C16 O7 C17 116.6(5) . . ?
C23 O8 C25 118.1(5) . . ?
C31 O9 C33 117.1(5) . . ?
C31 O9 Tb1 114.9(4) . . ?
C33 O9 Tb1 127.4(4) . . ?
C39 O10 C41 117.1(5) . . ?
C39 O10 Tb1 114.0(3) . . ?
C41 O10 Tb1 127.7(4) . . ?
C47 O11 C49 118.2(4) . . ?
C55 O12 C57 117.8(5) . . ?
O3 Mn1 O1 75.87(14) . . ?
O3 Mn1 O2 76.85(14) . . ?
O1 Mn1 O2 76.94(14) . . ?
O3 Mn1 N2 148.53(17) . . ?
O1 Mn1 N2 124.22(17) . . ?
O2 Mn1 N2 84.31(16) . . ?
O3 Mn1 N1 122.92(17) . . ?
O1 Mn1 N1 84.61(16) . . ?
O2 Mn1 N1 148.73(17) . . ?
N2 Mn1 N1 85.56(18) . . ?
O3 Mn1 N3 84.60(17) . . ?
O1 Mn1 N3 148.06(17) . . ?
O2 Mn1 N3 123.13(18) . . ?
N2 Mn1 N3 84.94(19) . . ?
N1 Mn1 N3 85.19(19) . . ?
O3 Mn1 Tb1 45.68(9) . . ?
O1 Mn1 Tb1 45.49(10) . . ?
O2 Mn1 Tb1 45.84(10) . . ?
N2 Mn1 Tb1 128.58(13) . . ?
N1 Mn1 Tb1 128.58(13) . . ?
N3 Mn1 Tb1 128.56(14) . . ?
O4 Mn2 O6 75.62(14) . . ?
O4 Mn2 O5 77.11(14) . . ?
O6 Mn2 O5 76.04(14) . . ?
O4 Mn2 N5 147.54(17) . . ?
O6 Mn2 N5 125.39(17) . . ?
O5 Mn2 N5 84.30(16) . . ?
O4 Mn2 N4 84.98(16) . . ?
O6 Mn2 N4 148.16(17) . . ?
O5 Mn2 N4 124.22(18) . . ?
N5 Mn2 N4 83.82(18) . . ?
O4 Mn2 N6 123.73(17) . . ?
O6 Mn2 N6 84.34(17) . . ?
O5 Mn2 N6 146.80(18) . . ?
N5 Mn2 N6 85.68(18) . . ?
N4 Mn2 N6 85.9(2) . . ?
O4 Mn2 Tb1 45.82(10) . . ?
O6 Mn2 Tb1 45.30(9) . . ?
O5 Mn2 Tb1 45.31(9) . . ?
N5 Mn2 Tb1 128.47(13) . . ?
N4 Mn2 Tb1 129.04(13) . . ?
N6 Mn2 Tb1 128.43(14) . . ?
O5 Tb1 O6 68.18(13) . . ?
O5 Tb1 O1 112.95(13) . . ?
O6 Tb1 O1 177.91(13) . . ?
O5 Tb1 O3 175.40(14) . . ?
O6 Tb1 O3 112.07(13) . . ?
O1 Tb1 O3 66.96(13) . . ?
O5 Tb1 O2 107.47(13) . . ?
O6 Tb1 O2 113.03(13) . . ?
O1 Tb1 O2 68.49(12) . . ?
O3 Tb1 O2 68.08(13) . . ?
O5 Tb1 O4 68.66(13) . . ?
O6 Tb1 O4 67.06(13) . . ?
O1 Tb1 O4 111.53(13) . . ?
O3 Tb1 O4 115.81(12) . . ?
O2 Tb1 O4 175.95(13) . . ?
O5 Tb1 O9 124.85(12) . . ?
O6 Tb1 O9 64.82(12) . . ?
O1 Tb1 O9 113.32(12) . . ?
O3 Tb1 O9 58.00(12) . . ?
O2 Tb1 O9 116.19(12) . . ?
O4 Tb1 O9 67.69(12) . . ?
O5 Tb1 O10 116.70(13) . . ?
O6 Tb1 O10 112.88(12) . . ?
O1 Tb1 O10 65.07(12) . . ?
O3 Tb1 O10 67.65(12) . . ?
O2 Tb1 O10 124.91(12) . . ?
O4 Tb1 O10 57.50(12) . . ?
O9 Tb1 O10 61.41(12) . . ?
O5 Tb1 Mn1 137.32(9) . . ?
O6 Tb1 Mn1 140.33(9) . . ?
O1 Tb1 Mn1 40.00(9) . . ?
O3 Tb1 Mn1 39.73(9) . . ?
O2 Tb1 Mn1 40.63(9) . . ?
O4 Tb1 Mn1 141.72(9) . . ?
O9 Tb1 Mn1 97.71(9) . . ?
O10 Tb1 Mn1 84.29(8) . . ?
O5 Tb1 Mn2 40.52(9) . . ?
O6 Tb1 Mn2 40.10(9) . . ?
O1 Tb1 Mn2 139.71(9) . . ?
O3 Tb1 Mn2 142.36(9) . . ?
O2 Tb1 Mn2 137.54(9) . . ?
O4 Tb1 Mn2 39.98(9) . . ?
O9 Tb1 Mn2 84.41(9) . . ?
O10 Tb1 Mn2 97.47(8) . . ?
Mn1 Tb1 Mn2 177.73(2) . . ?

loop_
_geom_bond_atom_site_label_1
_geom_bond_atom_site_label_2
_geom_bond_distance
_geom_bond_site_symmetry_2
_geom_bond_publ_flag
C1 N1 1.481(8) . ?
C1 C4 1.539(9) . ?
C2 N2 1.466(8) . ?
C2 C4 1.541(9) . ?
C3 N3 1.492(8) . ?
C3 C4 1.524(9) . ?
C4 C5 1.538(8) . ?
C6 N4 1.493(8) . ?
C6 C9 1.517(10) . ?
C7 N5 1.456(7) . ?
C7 C9 1.562(9) . ?
C8 N6 1.480(8) . ?
C8 C9 1.515(9) . ?
C9 C10 1.551(8) . ?
C11 N1 1.286(8) . ?
C11 C12 1.464(8) . ?
C12 C13 1.404(8) . ?
C12 C028 1.433(8) . ?
C13 C14 1.381(9) . ?
C14 C15 1.393(9) . ?
C15 C16 1.357(9) . ?
C16 O7 1.357(7) . ?
C16 C028 1.393(8) . ?
C17 O7 1.430(7) . ?
C18 N2 1.284(8) . ?
C18 C19 1.461(8) . ?
C19 C24 1.405(8) . ?
C19 C20 1.416(9) . ?
C20 C21 1.339(9) . ?
C21 C22 1.401(9) . ?
C22 C23 1.377(8) . ?
C23 O8 1.366(7) . ?
C23 C24 1.411(7) . ?
C24 O2 1.330(7) . ?
C25 O8 1.417(7) . ?
C26 N3 1.286(8) . ?
C26 C27 1.449(9) . ?
C27 C32 1.428(8) . ?
C27 C28 1.437(9) . ?
C028 O1 1.331(6) . ?
C28 C29 1.343(9) . ?
C29 C30 1.398(9) . ?
C30 C31 1.375(9) . ?
C31 O9 1.360(7) . ?
C31 C32 1.417(9) . ?
C32 O3 1.319(6) . ?
C33 O9 1.395(8) . ?
C34 N4 1.297(8) . ?
C34 C35 1.460(8) . ?
C35 C40 1.418(8) . ?
C35 C36 1.419(9) . ?
C36 C37 1.357(9) . ?
C37 C38 1.404(9) . ?
C38 C39 1.387(8) . ?
C39 O10 1.364(7) . ?
C39 C40 1.424(8) . ?
C40 O4 1.315(6) . ?
C41 O10 1.437(7) . ?
C42 N5 1.289(8) . ?
C42 C43 1.446(9) . ?
C43 C48 1.411(8) . ?
C43 C44 1.413(8) . ?
C44 C45 1.377(9) . ?
C45 C46 1.409(9) . ?
C46 C47 1.372(9) . ?
C47 O11 1.367(7) . ?
C47 C48 1.428(8) . ?
C48 O5 1.311(6) . ?
C49 O11 1.432(7) . ?
C50 N6 1.277(8) . ?
C50 C51 1.446(8) . ?
C51 C52 1.402(8) . ?
C51 C56 1.447(8) . ?
C52 C53 1.375(9) . ?
C53 C54 1.390(10) . ?
C54 C55 1.382(9) . ?
C55 O12 1.364(7) . ?
C55 C56 1.385(8) . ?
C56 O6 1.319(7) . ?
C57 O12 1.419(7) . ?
N1 Mn1 2.192(5) . ?
N2 Mn1 2.191(5) . ?
N3 Mn1 2.207(4) . ?
N4 Mn2 2.202(5) . ?
N5 Mn2 2.193(5) . ?
N6 Mn2 2.204(5) . ?
N7 O15 1.223(9) . ?
N7 O14 1.224(9) . ?
N7 O13 1.230(8) . ?
O1 Mn1 2.142(4) . ?
O1 Tb1 2.377(3) . ?
O2 Mn1 2.168(4) . ?
O2 Tb1 2.388(4) . ?
O3 Mn1 2.130(4) . ?
O3 Tb1 2.385(3) . ?
O4 Mn2 2.143(4) . ?
O4 Tb1 2.392(4) . ?
O5 Mn2 2.166(4) . ?
O5 Tb1 2.371(3) . ?
O6 Mn2 2.149(4) . ?
O6 Tb1 2.371(3) . ?
O9 Tb1 2.891(4) . ?
O10 Tb1 2.901(4) . ?
Mn1 Tb1 3.3226(9) . ?
Mn2 Tb1 3.3257(9) . ?
